data_7038327
loop_
_publ_author_name
'Ravera, Mauro'
'Gabano, Elisabetta'
'Zanellato, Ilaria'
'Fregonese, Federico'
'Pelosi, Giorgio'
'Platts, James A.'
'Osella, Domenico'

_publ_section_title
;
 Antiproliferative activity of a series of cisplatin-based
 Pt(iv)-acetylamido/carboxylato prodrugs.
;
_journal_issue 12
_journal_name_full 'Dalton transactions (Cambridge, England : 2003)'
_journal_page_first 5300
_journal_page_last 5309
_journal_paper_doi 10.1039/c5dt04905a
_journal_volume 45
_journal_year 2016
_chemical_formula_sum 'C6 H17 Cl2 N3 O3 Pt'
_chemical_formula_weight 445.21
_chemical_name_systematic
;
cis, cis, trans-dichloro-diammine-acetamidato-butanoato platinum(IV)
;
_space_group_crystal_system monoclinic
_space_group_IT_number 14
_space_group_name_Hall '-P 2ybc'
_space_group_name_H-M_alt 'P 1 21/c 1'
_symmetry_space_group_name_Hall '-P 2ybc'
_symmetry_space_group_name_H-M 'P 1 21/c 1'
_atom_sites_solution_hydrogens geom
_audit_creation_method SHELXL-2014
_audit_update_record
;
2016-02-05 deposited with the CCDC.
2016-02-09 downloaded from the CCDC.
;
_cell_angle_alpha 90
_cell_angle_beta 100.644(3)
_cell_angle_gamma 90
_cell_formula_units_Z 4
_cell_length_a 10.4003(17)
_cell_length_b 10.0931(17)
_cell_length_c 13.361(2)
_cell_measurement_reflns_used 94
_cell_measurement_temperature 293(2)
_cell_measurement_theta_max 18
_cell_measurement_theta_min 9
_cell_volume 1378.4(4)
_computing_cell_refinement
;
SAINT: SAX, Area Detector Integration, Siemens Analytical instruments
INC., Madison, Wisconsin, USA. 
;
_computing_data_collection
;
SAINT: SAX, Area Detector Integration, Siemens Analytical instruments
 INC., Madison, Wisconsin, USA. 
;
_computing_data_reduction
;
SAINT: SAX, Area Detector Integration, Siemens Analytical instruments
 INC., Madison, Wisconsin, USA. 
SADABS: Siemens Area Detector Absorption Correction Software, 
Sheldrick G., 1996, University of Goettingen, Germany.
;
_computing_molecular_graphics 'Ortep-3 for Windows (Farrugia, 1997)'
_computing_publication_material 'PARST -  M. Nardelli, J. Appl. Crystallogr. 1995, 28, 659'
_computing_structure_refinement 'SHELXL-97 (Sheldrick, 1997)'
_computing_structure_solution 'SIR97 (Altomare et al., 1997)'
_diffrn_ambient_temperature 293(2)
_diffrn_measured_fraction_theta_full 0.999
_diffrn_measured_fraction_theta_max 0.997
_diffrn_measurement_device_type 'Bruker AXS CCD diffractometer'
_diffrn_measurement_method '\w scan'
_diffrn_radiation_monochromator graphite
_diffrn_radiation_source 'fine-focus sealed tube'
_diffrn_radiation_type MoK\a
_diffrn_radiation_wavelength 0.71073
_diffrn_reflns_av_R_equivalents 0.0713
_diffrn_reflns_av_unetI/netI 0.0618
_diffrn_reflns_Laue_measured_fraction_full 0.999
_diffrn_reflns_Laue_measured_fraction_max 0.997
_diffrn_reflns_limit_h_max 13
_diffrn_reflns_limit_h_min -14
_diffrn_reflns_limit_k_max 13
_diffrn_reflns_limit_k_min -13
_diffrn_reflns_limit_l_max 18
_diffrn_reflns_limit_l_min -18
_diffrn_reflns_number 15211
_diffrn_reflns_point_group_measured_fraction_full 0.999
_diffrn_reflns_point_group_measured_fraction_max 0.997
_diffrn_reflns_theta_full 25.242
_diffrn_reflns_theta_max 29.314
_diffrn_reflns_theta_min 2.836
_exptl_absorpt_coefficient_mu 10.561
_exptl_absorpt_correction_T_max 0.7459
_exptl_absorpt_correction_T_min 0.3658
_exptl_absorpt_correction_type multi-scan
_exptl_absorpt_process_details SADABS
_exptl_crystal_colour colourless
_exptl_crystal_density_diffrn 2.145
_exptl_crystal_description prism
_exptl_crystal_F_000 840
_exptl_crystal_size_max 0.600
_exptl_crystal_size_mid 0.400
_exptl_crystal_size_min 0.400
_refine_diff_density_max 2.662
_refine_diff_density_min -1.550
_refine_diff_density_rms 0.250
_refine_ls_extinction_method none
_refine_ls_goodness_of_fit_ref 1.042
_refine_ls_hydrogen_treatment constr
_refine_ls_matrix_type full
_refine_ls_number_parameters 140
_refine_ls_number_reflns 3752
_refine_ls_number_restraints 7
_refine_ls_restrained_S_all 1.044
_refine_ls_R_factor_all 0.0543
_refine_ls_R_factor_gt 0.0415
_refine_ls_shift/su_max 0.003
_refine_ls_shift/su_mean 0.000
_refine_ls_structure_factor_coef Fsqd
_refine_ls_weighting_details 'w=1/[\s^2^(Fo^2^)+(0.0574P)^2^+0.5526P] where P=(Fo^2^+2Fc^2^)/3'
_refine_ls_weighting_scheme calc
_refine_ls_wR_factor_gt 0.1072
_refine_ls_wR_factor_ref 0.1169
_reflns_Friedel_coverage 0.000
_reflns_number_gt 3024
_reflns_number_total 3752
_reflns_threshold_expression 'I > 2\s(I)'
_cod_data_source_file c5dt04905a2.cif
_cod_data_source_block shelxl
_cod_depositor_comments 'Adding full bibliography for 7038327.cif.'
_cod_database_code 7038327
_shelx_space_group_comment
;
The symmetry employed for this shelxl refinement is uniquely defined
by the following loop, which should always be used as a source of
symmetry information in preference to the above space-group names.
They are only intended as comments.
;
_shelx_estimated_absorpt_t_min 0.061
_shelx_estimated_absorpt_t_max 0.101
_shelxl_version_number 2014-3

loop_
_space_group_symop_operation_xyz
'x, y, z'
'-x, y+1/2, -z+1/2'
'-x, -y, -z'
'x, -y-1/2, z-1/2'

loop_
_atom_site_label
_atom_site_type_symbol
_atom_site_fract_x
_atom_site_fract_y
_atom_site_fract_z
_atom_site_U_iso_or_equiv
_atom_site_adp_type
_atom_site_occupancy
_atom_site_site_symmetry_order
_atom_site_calc_flag
_atom_site_refinement_flags_posn
_atom_site_refinement_flags_adp
Pt1 Pt 0.44068(3) 0.23560(2) 0.34828(2) 0.02903(11) Uani 1 1 d . .
Cl2 Cl 0.3392(3) 0.2351(2) 0.17883(16) 0.0503(5) Uani 1 1 d . .
Cl1 Cl 0.3527(2) 0.02911(17) 0.37330(15) 0.0484(5) Uani 1 1 d . .
O1 O 0.3621(5) 0.5007(5) 0.4636(4) 0.0511(13) Uani 1 1 d . .
O2 O 0.5970(5) 0.1430(5) 0.3067(4) 0.0488(13) Uani 1 1 d . .
O3 O 0.7514(8) 0.2654(7) 0.3998(7) 0.085(3) Uani 1 1 d . .
N1 N 0.5311(8) 0.2411(5) 0.4983(5) 0.0396(16) Uani 1 1 d . .
H1A H 0.5815 0.1698 0.5126 0.059 Uiso 1 1 calc R U
H1B H 0.4708 0.2421 0.5378 0.059 Uiso 1 1 calc R U
H1C H 0.5801 0.3138 0.5097 0.059 Uiso 1 1 calc R U
N2 N 0.5175(6) 0.4168(5) 0.3272(4) 0.0384(13) Uani 1 1 d . .
H2A H 0.6021 0.4082 0.3248 0.058 Uiso 1 1 calc R U
H2B H 0.5085 0.4698 0.3787 0.058 Uiso 1 1 calc R U
H2C H 0.4757 0.4515 0.2690 0.058 Uiso 1 1 calc R U
N3 N 0.2806(6) 0.3131(6) 0.3860(5) 0.0416(14) Uani 1 1 d . .
H3 H 0.2089 0.2705 0.3657 0.050 Uiso 1 1 calc R U
C1 C 0.2714(7) 0.4226(7) 0.4386(5) 0.0413(17) Uani 1 1 d . .
C2 C 0.1390(8) 0.4487(9) 0.4671(7) 0.064(2) Uani 1 1 d . .
H01A H 0.0977 0.3659 0.4768 0.096 Uiso 1 1 calc R U
H01B H 0.0852 0.4975 0.4135 0.096 Uiso 1 1 calc R U
H01C H 0.1506 0.4992 0.5290 0.096 Uiso 1 1 calc R U
C3 C 0.7171(9) 0.1760(8) 0.3411(7) 0.058(2) Uani 1 1 d . .
C4 C 0.8139(9) 0.0931(11) 0.2984(10) 0.090(4) Uani 1 1 d D U
H4A H 0.7786 0.0766 0.2271 0.108 Uiso 1 1 calc R U
H4B H 0.8210 0.0081 0.3330 0.108 Uiso 1 1 calc R U
C5 C 0.9495(11) 0.1490(15) 0.3061(15) 0.166(8) Uani 1 1 d D U
H5B1 H 1.0082 0.0809 0.2899 0.200 Uiso 1 1 calc R U
H5B2 H 0.9819 0.1793 0.3750 0.200 Uiso 1 1 calc R U
C6 C 0.946(3) 0.266(2) 0.231(2) 0.29(2) Uani 1 1 d D U
H6B1 H 1.0331 0.2971 0.2313 0.436 Uiso 1 1 calc R U
H6B2 H 0.8942 0.3368 0.2510 0.436 Uiso 1 1 calc R U
H6B3 H 0.9075 0.2373 0.1635 0.436 Uiso 1 1 calc R U

loop_
_atom_site_aniso_label
_atom_site_aniso_U_11
_atom_site_aniso_U_22
_atom_site_aniso_U_33
_atom_site_aniso_U_23
_atom_site_aniso_U_13
_atom_site_aniso_U_12
Pt1 0.03454(19) 0.02234(15) 0.03190(16) -0.00285(8) 0.01054(12) 0.00088(9)
Cl2 0.0599(15) 0.0562(12) 0.0336(9) -0.0070(7) 0.0056(9) -0.0021(9)
Cl1 0.0588(12) 0.0280(8) 0.0597(11) 0.0010(8) 0.0141(9) -0.0074(8)
O1 0.046(3) 0.043(3) 0.067(3) -0.021(3) 0.018(3) -0.004(3)
O2 0.042(3) 0.040(3) 0.068(3) -0.023(3) 0.018(3) -0.003(2)
O3 0.053(5) 0.079(5) 0.120(7) -0.062(4) 0.005(5) 0.007(4)
N1 0.054(5) 0.031(3) 0.036(3) -0.001(2) 0.015(3) -0.002(3)
N2 0.052(4) 0.024(2) 0.043(3) 0.002(2) 0.019(3) -0.007(3)
N3 0.042(4) 0.032(3) 0.056(4) -0.010(3) 0.025(3) -0.009(3)
C1 0.043(4) 0.043(4) 0.040(4) -0.003(3) 0.015(3) 0.010(3)
C2 0.043(5) 0.067(6) 0.086(6) -0.022(5) 0.024(5) 0.008(4)
C3 0.048(5) 0.043(4) 0.088(6) -0.030(4) 0.025(5) -0.006(4)
C4 0.051(6) 0.079(7) 0.144(10) -0.059(7) 0.025(6) 0.004(5)
C5 0.056(7) 0.123(13) 0.33(2) -0.131(15) 0.055(12) -0.016(8)
C6 0.19(3) 0.13(2) 0.60(7) -0.03(2) 0.20(4) -0.047(16)

loop_
_atom_type_symbol
_atom_type_description
_atom_type_scat_dispersion_real
_atom_type_scat_dispersion_imag
_atom_type_scat_source
C C 0.0033 0.0016 'International Tables Vol C Tables 4.2.6.8 and 6.1.1.4'
H H 0.0000 0.0000 'International Tables Vol C Tables 4.2.6.8 and 6.1.1.4'
N N 0.0061 0.0033 'International Tables Vol C Tables 4.2.6.8 and 6.1.1.4'
O O 0.0106 0.0060 'International Tables Vol C Tables 4.2.6.8 and 6.1.1.4'
Cl Cl 0.1484 0.1585 'International Tables Vol C Tables 4.2.6.8 and 6.1.1.4'
Pt Pt -1.7033 8.3905 'International Tables Vol C Tables 4.2.6.8 and 6.1.1.4'

loop_
_geom_angle_atom_site_label_1
_geom_angle_atom_site_label_2
_geom_angle_atom_site_label_3
_geom_angle
N3 Pt1 N2 92.9(2)
N3 Pt1 O2 175.6(2)
N2 Pt1 O2 91.2(2)
N3 Pt1 N1 89.8(3)
N2 Pt1 N1 89.4(2)
O2 Pt1 N1 92.0(3)
N3 Pt1 Cl2 89.82(19)
N2 Pt1 Cl2 89.22(17)
O2 Pt1 Cl2 88.53(17)
N1 Pt1 Cl2 178.58(16)
N3 Pt1 Cl1 86.89(18)
N2 Pt1 Cl1 179.65(16)
O2 Pt1 Cl1 89.05(16)
N1 Pt1 Cl1 90.30(17)
Cl2 Pt1 Cl1 91.04(7)
C3 O2 Pt1 123.5(5)
C1 N3 Pt1 127.6(5)
O1 C1 N3 123.7(7)
O1 C1 C2 120.5(7)
N3 C1 C2 115.8(7)
O3 C3 O2 125.1(8)
O3 C3 C4 121.7(9)
O2 C3 C4 113.2(7)
C3 C4 C5 116.8(9)
C4 C5 C6 109.3(14)

loop_
_geom_bond_atom_site_label_1
_geom_bond_atom_site_label_2
_geom_bond_distance
Pt1 N3 1.987(6)
Pt1 N2 2.036(5)
Pt1 O2 2.039(5)
Pt1 N1 2.052(7)
Pt1 Cl2 2.314(2)
Pt1 Cl1 2.3252(18)
O1 C1 1.227(9)
O2 C3 1.293(10)
O3 C3 1.206(10)
N3 C1 1.323(8)
C1 C2 1.518(10)
C3 C4 1.500(11)
C4 C5 1.506(11)
C5 C6 1.548(14)
